data_1547671
loop_
_publ_author_name
'Ghosh, Pokhraj'
'Ding, Shengda'
'Chupik, Rachel B.'
'Quiroz, Manuel'
'Hsieh, Chung-Hung'
'Bhuvanesh, Nattamai'
'Hall, Michael B.'
'Darensbourg, Marcetta Y.'

_publ_section_title
;
 A Matrix of Heterobimetallic Complexes for Interrogation of Hydrogen
 Evolution Reaction Electrocatalysts
;
_journal_name_full 'Chem. Sci.'
_journal_paper_doi 10.1039/C7SC03378H
_journal_year 2017
_chemical_formula_sum 'C10.5 H21 Cl Fe N4 Ni O2 S2'
_chemical_formula_weight 449.44
_chemical_name_systematic
;
 ?
;
_space_group_crystal_system monoclinic
_space_group_IT_number 15
_space_group_name_Hall '-C 2yc'
_space_group_name_H-M_alt 'C 1 2/c 1'
_symmetry_space_group_name_Hall '-C 2yc'
_symmetry_space_group_name_H-M 'C 1 2/c 1'
_atom_sites_solution_hydrogens geom
_audit_block_doi 10.5517/ccdc.csd.cc142wkn
_audit_creation_method SHELXL-2013
_audit_update_record
;
2015-01-24 deposited with the CCDC.
2017-10-12 downloaded from the CCDC.
;
_cell_angle_alpha 90
_cell_angle_beta 90.062(7)
_cell_angle_gamma 90
_cell_formula_units_Z 8
_cell_length_a 12.318(8)
_cell_length_b 11.116(7)
_cell_length_c 24.241(15)
_cell_measurement_reflns_used 5268
_cell_measurement_temperature 110(2)
_cell_measurement_theta_max 29.13
_cell_measurement_theta_min 2.47
_cell_volume 3319(4)
_computing_cell_refinement 'APEXII (Bruker, 2012a)'
_computing_data_collection 'APEXII (Bruker, 2012a)'
_computing_data_reduction 'SAINT (Bruker, 2012b)'
_computing_molecular_graphics 'shelXLe (H\"ubschle 2011)'
_computing_publication_material 'Ciftab (Sheldrick, 2008)'
_computing_structure_refinement 'SHELXL-2013 (Sheldrick, 2013)'
_computing_structure_solution 'SHELXS (Sheldrick 2008)'
_diffrn_ambient_temperature 110(2)
_diffrn_measured_fraction_theta_full 0.999
_diffrn_measured_fraction_theta_max 0.932
_diffrn_measurement_method 'phi and omega scans'
_diffrn_radiation_type MoK\a
_diffrn_radiation_wavelength 0.71073
_diffrn_reflns_av_R_equivalents 0.0487
_diffrn_reflns_av_unetI/netI 0.0422
_diffrn_reflns_Laue_measured_fraction_full 0.999
_diffrn_reflns_Laue_measured_fraction_max 0.932
_diffrn_reflns_limit_h_max 16
_diffrn_reflns_limit_h_min -16
_diffrn_reflns_limit_k_max 15
_diffrn_reflns_limit_k_min -15
_diffrn_reflns_limit_l_max 33
_diffrn_reflns_limit_l_min -33
_diffrn_reflns_number 20288
_diffrn_reflns_point_group_measured_fraction_full 0.999
_diffrn_reflns_point_group_measured_fraction_max 0.932
_diffrn_reflns_theta_full 25.242
_diffrn_reflns_theta_max 29.638
_diffrn_reflns_theta_min 2.468
_exptl_absorpt_coefficient_mu 2.429
_exptl_absorpt_correction_T_max 0.7459
_exptl_absorpt_correction_T_min 0.6617
_exptl_absorpt_correction_type multi-scan
_exptl_absorpt_process_details
;
SADABS-2009/1 (Bruker,2009) was employed for absorption correction.
wR2(int) was   0.0718 before and   0.0550 after correction.
The ratio of minimum to maximum transmission factors was   0.8871.
Additional spherical absorption correction applied with mu*r =  0.2000.
The \l/2 correction factor of 0.0015 was applied.
;
_exptl_crystal_colour 'dark brown       '
_exptl_crystal_density_diffrn 1.799
_exptl_crystal_description 'plate     '
_exptl_crystal_F_000 1848
_exptl_crystal_size_max 0.400
_exptl_crystal_size_mid 0.200
_exptl_crystal_size_min 0.050
_refine_diff_density_max 0.809
_refine_diff_density_min -0.733
_refine_diff_density_rms 0.095
_refine_ls_extinction_method none
_refine_ls_goodness_of_fit_ref 1.085
_refine_ls_hydrogen_treatment constr
_refine_ls_matrix_type full
_refine_ls_number_parameters 195
_refine_ls_number_reflns 4376
_refine_ls_number_restraints 0
_refine_ls_restrained_S_all 1.085
_refine_ls_R_factor_all 0.0437
_refine_ls_R_factor_gt 0.0314
_refine_ls_shift/su_max 0.001
_refine_ls_shift/su_mean 0.000
_refine_ls_structure_factor_coef Fsqd
_refine_ls_weighting_details 'w=1/[\s^2^(Fo^2^)+(0.0296P)^2^] where P=(Fo^2^+2Fc^2^)/3'
_refine_ls_weighting_scheme calc
_refine_ls_wR_factor_gt 0.0671
_refine_ls_wR_factor_ref 0.0708
_reflns_Friedel_coverage 0.000
_reflns_number_gt 3564
_reflns_number_total 4376
_reflns_threshold_expression 'I > 2\s(I)'
_cod_data_source_file c7sc03378h2.cif
_cod_data_source_block feni
_cod_original_formula_sum 'C10.50 H21 Cl Fe N4 Ni O2 S2'
_cod_database_code 1547671
_shelx_space_group_comment
;
The symmetry employed for this shelxl refinement is uniquely defined
by the following loop, which should always be used as a source of
symmetry information in preference to the above space-group names.
They are only intended as comments.

No pseudo-merohedral twinning detected by TwinRotMat
;
_shelx_estimated_absorpt_t_min 0.443
_shelx_estimated_absorpt_t_max 0.888
_shelxl_version_number 2013-4

loop_
_space_group_symop_operation_xyz
'x, y, z'
'-x, y, -z+1/2'
'x+1/2, y+1/2, z'
'-x+1/2, y+1/2, -z+1/2'
'-x, -y, -z'
'x, -y, z-1/2'
'-x+1/2, -y+1/2, -z'
'x+1/2, -y+1/2, z-1/2'

loop_
_atom_site_label
_atom_site_type_symbol
_atom_site_fract_x
_atom_site_fract_y
_atom_site_fract_z
_atom_site_U_iso_or_equiv
_atom_site_adp_type
_atom_site_occupancy
_atom_site_site_symmetry_order
_atom_site_calc_flag
_atom_site_refinement_flags_posn
_atom_site_refinement_flags_adp
_atom_site_refinement_flags_occupancy
Ni1 Ni 0.02484(2) 0.94311(2) 0.91384(2) 0.01066(7) Uani 1 1 d . . .
Fe1 Fe 0.26016(2) 0.91025(3) 0.88570(2) 0.01478(9) Uani 1 1 d . . .
Cl1 Cl 0.10525(6) 0.54041(7) 0.77700(3) 0.03998(18) Uani 1 1 d . . .
S1 S 0.14676(4) 1.07995(5) 0.89919(2) 0.01458(12) Uani 1 1 d . . .
S2 S 0.14947(4) 0.85277(5) 0.96110(2) 0.01542(12) Uani 1 1 d . . .
O1 O 0.48639(14) 0.92586(16) 0.90571(8) 0.0333(5) Uani 1 1 d . . .
O2 O 0.24822(14) 0.79086(16) 0.78192(7) 0.0278(4) Uani 1 1 d . . .
N1 N 0.38869(16) 0.92880(17) 0.90458(8) 0.0201(4) Uani 1 1 d . . .
N2 N 0.24538(14) 0.84120(17) 0.82579(8) 0.0181(4) Uani 1 1 d . . .
N3 N -0.07804(14) 1.02236(16) 0.86268(7) 0.0119(4) Uani 1 1 d . . .
N4 N -0.07596(14) 0.80750(15) 0.92402(7) 0.0118(4) Uani 1 1 d . . .
C1 C 0.08761(17) 1.1339(2) 0.83429(9) 0.0179(5) Uani 1 1 d . . .
H1A H 0.1174 1.2138 0.8245 0.021 Uiso 1 1 calc R U .
H1B H 0.1034 1.0771 0.8039 0.021 Uiso 1 1 calc R U .
C2 C -0.03339(17) 1.14188(19) 0.84442(9) 0.0170(5) Uani 1 1 d . . .
H2A H -0.0479 1.2031 0.8732 0.020 Uiso 1 1 calc R U .
H2B H -0.0704 1.1675 0.8101 0.020 Uiso 1 1 calc R U .
C3 C -0.09537(18) 0.94218(19) 0.81330(8) 0.0153(4) Uani 1 1 d . . .
H3A H -0.0601 0.9795 0.7809 0.018 Uiso 1 1 calc R U .
H3B H -0.1742 0.9373 0.8056 0.018 Uiso 1 1 calc R U .
C4 C -0.05148(17) 0.8159(2) 0.82027(9) 0.0160(5) Uani 1 1 d . . .
H4A H 0.0286 0.8211 0.8228 0.019 Uiso 1 1 calc R U .
H4B H -0.0689 0.7700 0.7864 0.019 Uiso 1 1 calc R U .
C5 C -0.09166(17) 0.74382(19) 0.86945(8) 0.0149(4) Uani 1 1 d . . .
H5A H -0.1698 0.7264 0.8644 0.018 Uiso 1 1 calc R U .
H5B H -0.0526 0.6660 0.8706 0.018 Uiso 1 1 calc R U .
C6 C -0.18421(17) 1.0469(2) 0.89081(9) 0.0155(4) Uani 1 1 d . . .
H6A H -0.2309 1.0945 0.8657 0.019 Uiso 1 1 calc R U .
H6B H -0.1705 1.0962 0.9241 0.019 Uiso 1 1 calc R U .
C7 C -0.24458(17) 0.9336(2) 0.90757(9) 0.0166(5) Uani 1 1 d . . .
H7A H -0.3135 0.9572 0.9256 0.020 Uiso 1 1 calc R U .
H7B H -0.2633 0.8878 0.8738 0.020 Uiso 1 1 calc R U .
C8 C -0.18251(17) 0.8519(2) 0.94615(9) 0.0153(4) Uani 1 1 d . . .
H8A H -0.1688 0.8957 0.9810 0.018 Uiso 1 1 calc R U .
H8B H -0.2286 0.7815 0.9550 0.018 Uiso 1 1 calc R U .
C9 C -0.03140(17) 0.7201(2) 0.96565(9) 0.0167(5) Uani 1 1 d . . .
H9A H -0.0692 0.6419 0.9620 0.020 Uiso 1 1 calc R U .
H9B H -0.0444 0.7510 1.0034 0.020 Uiso 1 1 calc R U .
C10 C 0.08910(17) 0.70267(19) 0.95678(9) 0.0174(5) Uani 1 1 d . . .
H10A H 0.1031 0.6665 0.9202 0.021 Uiso 1 1 calc R U .
H10B H 0.1198 0.6493 0.9855 0.021 Uiso 1 1 calc R U .
C11 C 0.0000 0.4511(3) 0.7500 0.0418(11) Uani 1 2 d S T P
H11A H -0.0293 0.3988 0.7795 0.050 Uiso 0.5 1 calc R U P
H11B H 0.0293 0.3988 0.7205 0.050 Uiso 0.5 1 calc R U P

loop_
_atom_site_aniso_label
_atom_site_aniso_U_11
_atom_site_aniso_U_22
_atom_site_aniso_U_33
_atom_site_aniso_U_23
_atom_site_aniso_U_13
_atom_site_aniso_U_12
Ni1 0.01001(14) 0.01009(14) 0.01189(14) 0.00012(10) -0.00166(10) -0.00137(10)
Fe1 0.01066(16) 0.01420(17) 0.01947(17) 0.00018(13) -0.00168(12) -0.00056(12)
Cl1 0.0302(4) 0.0406(4) 0.0490(4) -0.0074(3) -0.0174(3) 0.0095(3)
S1 0.0131(3) 0.0125(3) 0.0182(3) -0.0004(2) -0.0019(2) -0.0025(2)
S2 0.0143(3) 0.0165(3) 0.0155(3) 0.0017(2) -0.0040(2) -0.0004(2)
O1 0.0111(9) 0.0278(10) 0.0610(13) -0.0002(9) -0.0042(8) -0.0003(7)
O2 0.0309(10) 0.0308(10) 0.0216(9) -0.0065(8) -0.0059(7) 0.0011(8)
N1 0.0167(10) 0.0166(10) 0.0269(11) -0.0017(8) -0.0028(8) -0.0005(8)
N2 0.0128(9) 0.0173(10) 0.0242(11) 0.0036(8) -0.0016(8) 0.0015(7)
N3 0.0102(9) 0.0127(9) 0.0130(9) 0.0007(7) -0.0003(7) -0.0006(7)
N4 0.0125(9) 0.0129(9) 0.0100(8) -0.0001(7) 0.0005(7) 0.0000(7)
C1 0.0177(12) 0.0166(12) 0.0193(11) 0.0055(9) 0.0005(9) -0.0037(9)
C2 0.0187(12) 0.0110(11) 0.0215(12) 0.0052(9) -0.0029(9) 0.0001(9)
C3 0.0171(11) 0.0184(11) 0.0104(10) 0.0007(8) -0.0017(8) -0.0012(9)
C4 0.0161(11) 0.0179(12) 0.0138(11) -0.0043(9) -0.0011(8) -0.0002(9)
C5 0.0169(11) 0.0128(11) 0.0150(11) -0.0041(8) -0.0008(8) -0.0035(8)
C6 0.0121(11) 0.0184(11) 0.0161(11) 0.0000(9) 0.0004(8) 0.0025(9)
C7 0.0110(11) 0.0204(12) 0.0183(11) -0.0007(9) 0.0015(8) 0.0014(8)
C8 0.0125(11) 0.0178(12) 0.0155(11) -0.0006(9) 0.0019(8) -0.0023(9)
C9 0.0185(11) 0.0145(11) 0.0172(11) 0.0048(9) -0.0009(9) -0.0009(9)
C10 0.0173(11) 0.0143(11) 0.0207(12) 0.0032(9) -0.0017(9) 0.0009(9)
C11 0.034(2) 0.021(2) 0.071(3) 0.000 -0.007(2) 0.000

loop_
_atom_type_symbol
_atom_type_description
_atom_type_scat_dispersion_real
_atom_type_scat_dispersion_imag
_atom_type_scat_source
C C 0.0033 0.0016 'International Tables Vol C Tables 4.2.6.8 and 6.1.1.4'
H H 0.0000 0.0000 'International Tables Vol C Tables 4.2.6.8 and 6.1.1.4'
N N 0.0061 0.0033 'International Tables Vol C Tables 4.2.6.8 and 6.1.1.4'
O O 0.0106 0.0060 'International Tables Vol C Tables 4.2.6.8 and 6.1.1.4'
S S 0.1246 0.1234 'International Tables Vol C Tables 4.2.6.8 and 6.1.1.4'
Cl Cl 0.1484 0.1585 'International Tables Vol C Tables 4.2.6.8 and 6.1.1.4'
Fe Fe 0.3463 0.8444 'International Tables Vol C Tables 4.2.6.8 and 6.1.1.4'
Ni Ni 0.3393 1.1124 'International Tables Vol C Tables 4.2.6.8 and 6.1.1.4'

loop_
_geom_angle_atom_site_label_1
_geom_angle_atom_site_label_2
_geom_angle_atom_site_label_3
_geom_angle
_geom_angle_site_symmetry_1
_geom_angle_site_symmetry_3
N4 Ni1 N3 90.91(8) . .
N4 Ni1 S2 91.46(7) . .
N3 Ni1 S2 173.07(5) . .
N4 Ni1 S1 174.43(5) . .
N3 Ni1 S1 91.63(7) . .
S2 Ni1 S1 85.47(5) . .
N2 Fe1 N1 113.84(9) . .
N2 Fe1 S2 119.33(8) . .
N1 Fe1 S2 111.72(8) . .
N2 Fe1 S1 115.25(7) . .
N1 Fe1 S1 115.15(7) . .
S2 Fe1 S1 76.61(4) . .
C1 S1 Ni1 95.47(8) . .
C1 S1 Fe1 112.06(8) . .
Ni1 S1 Fe1 82.68(5) . .
C10 S2 Ni1 96.02(8) . .
C10 S2 Fe1 115.84(8) . .
Ni1 S2 Fe1 82.81(5) . .
O1 N1 Fe1 162.84(19) . .
O2 N2 Fe1 172.00(17) . .
C6 N3 C2 106.98(16) . .
C6 N3 C3 110.22(16) . .
C2 N3 C3 109.88(16) . .
C6 N3 Ni1 110.73(13) . .
C2 N3 Ni1 110.07(13) . .
C3 N3 Ni1 108.94(13) . .
C8 N4 C9 106.93(16) . .
C8 N4 C5 110.81(16) . .
C9 N4 C5 109.31(16) . .
C8 N4 Ni1 110.16(13) . .
C9 N4 Ni1 110.42(13) . .
C5 N4 Ni1 109.19(12) . .
C2 C1 S1 105.69(15) . .
C2 C1 H1A 110.6 . .
S1 C1 H1A 110.6 . .
C2 C1 H1B 110.6 . .
S1 C1 H1B 110.6 . .
H1A C1 H1B 108.7 . .
N3 C2 C1 110.88(17) . .
N3 C2 H2A 109.5 . .
C1 C2 H2A 109.5 . .
N3 C2 H2B 109.5 . .
C1 C2 H2B 109.5 . .
H2A C2 H2B 108.1 . .
N3 C3 C4 114.17(17) . .
N3 C3 H3A 108.7 . .
C4 C3 H3A 108.7 . .
N3 C3 H3B 108.7 . .
C4 C3 H3B 108.7 . .
H3A C3 H3B 107.6 . .
C3 C4 C5 117.37(18) . .
C3 C4 H4A 108.0 . .
C5 C4 H4A 108.0 . .
C3 C4 H4B 108.0 . .
C5 C4 H4B 108.0 . .
H4A C4 H4B 107.2 . .
N4 C5 C4 113.46(17) . .
N4 C5 H5A 108.9 . .
C4 C5 H5A 108.9 . .
N4 C5 H5B 108.9 . .
C4 C5 H5B 108.9 . .
H5A C5 H5B 107.7 . .
N3 C6 C7 113.47(18) . .
N3 C6 H6A 108.9 . .
C7 C6 H6A 108.9 . .
N3 C6 H6B 108.9 . .
C7 C6 H6B 108.9 . .
H6A C6 H6B 107.7 . .
C8 C7 C6 114.62(19) . .
C8 C7 H7A 108.6 . .
C6 C7 H7A 108.6 . .
C8 C7 H7B 108.6 . .
C6 C7 H7B 108.6 . .
H7A C7 H7B 107.6 . .
N4 C8 C7 114.74(17) . .
N4 C8 H8A 108.6 . .
C7 C8 H8A 108.6 . .
N4 C8 H8B 108.6 . .
C7 C8 H8B 108.6 . .
H8A C8 H8B 107.6 . .
N4 C9 C10 110.17(17) . .
N4 C9 H9A 109.6 . .
C10 C9 H9A 109.6 . .
N4 C9 H9B 109.6 . .
C10 C9 H9B 109.6 . .
H9A C9 H9B 108.1 . .
C9 C10 S2 105.90(15) . .
C9 C10 H10A 110.6 . .
S2 C10 H10A 110.6 . .
C9 C10 H10B 110.6 . .
S2 C10 H10B 110.6 . .
H10A C10 H10B 108.7 . .
Cl1 C11 Cl1 111.3(2) . 2_556
Cl1 C11 H11A 109.4 . .
Cl1 C11 H11A 109.4 2_556 .
Cl1 C11 H11B 109.4 . .
Cl1 C11 H11B 109.4 2_556 .
H11A C11 H11B 108.0 . .

loop_
_geom_bond_atom_site_label_1
_geom_bond_atom_site_label_2
_geom_bond_distance
_geom_bond_site_symmetry_2
Ni1 N4 1.9688(19) .
Ni1 N3 1.9791(19) .
Ni1 S2 2.1620(10) .
Ni1 S1 2.1671(11) .
Fe1 N2 1.652(2) .
Fe1 N1 1.660(2) .
Fe1 S2 2.3694(12) .
Fe1 S1 2.3702(12) .
Cl1 C11 1.759(2) .
S1 C1 1.834(2) .
S2 C10 1.830(2) .
O1 N1 1.204(3) .
O2 N2 1.202(2) .
N3 C6 1.501(3) .
N3 C2 1.505(3) .
N3 C3 1.507(3) .
N4 C8 1.502(3) .
N4 C9 1.504(3) .
N4 C5 1.513(3) .
C1 C2 1.513(3) .
C1 H1A 0.9900 .
C1 H1B 0.9900 .
C2 H2A 0.9900 .
C2 H2B 0.9900 .
C3 C4 1.514(3) .
C3 H3A 0.9900 .
C3 H3B 0.9900 .
C4 C5 1.519(3) .
C4 H4A 0.9900 .
C4 H4B 0.9900 .
C5 H5A 0.9900 .
C5 H5B 0.9900 .
C6 C7 1.518(3) .
C6 H6A 0.9900 .
C6 H6B 0.9900 .
C7 C8 1.511(3) .
C7 H7A 0.9900 .
C7 H7B 0.9900 .
C8 H8A 0.9900 .
C8 H8B 0.9900 .
C9 C10 1.513(3) .
C9 H9A 0.9900 .
C9 H9B 0.9900 .
C10 H10A 0.9900 .
C10 H10B 0.9900 .
C11 Cl1 1.759(2) 2_556
C11 H11A 0.9900 .
C11 H11B 0.9900 .

loop_
_geom_torsion_atom_site_label_1
_geom_torsion_atom_site_label_2
_geom_torsion_atom_site_label_3
_geom_torsion_atom_site_label_4
_geom_torsion
N2 Fe1 N1 O1 -2.7(6)
S2 Fe1 N1 O1 136.1(6)
S1 Fe1 N1 O1 -139.0(6)
Ni1 S1 C1 C2 43.59(15)
Fe1 S1 C1 C2 127.90(13)
C6 N3 C2 C1 159.91(18)
C3 N3 C2 C1 -80.4(2)
Ni1 N3 C2 C1 39.5(2)
S1 C1 C2 N3 -56.8(2)
C6 N3 C3 C4 -109.6(2)
C2 N3 C3 C4 132.70(19)
Ni1 N3 C3 C4 12.0(2)
N3 C3 C4 C5 55.9(3)
C8 N4 C5 C4 107.0(2)
C9 N4 C5 C4 -135.38(18)
Ni1 N4 C5 C4 -14.5(2)
C3 C4 C5 N4 -54.4(3)
C2 N3 C6 C7 175.17(18)
C3 N3 C6 C7 55.7(2)
Ni1 N3 C6 C7 -64.9(2)
N3 C6 C7 C8 58.6(2)
C9 N4 C8 C7 -175.20(18)
C5 N4 C8 C7 -56.2(2)
Ni1 N4 C8 C7 64.8(2)
C6 C7 C8 N4 -59.0(2)
C8 N4 C9 C10 -161.30(18)
C5 N4 C9 C10 78.7(2)
Ni1 N4 C9 C10 -41.5(2)
N4 C9 C10 S2 56.6(2)
Ni1 S2 C10 C9 -42.13(15)
Fe1 S2 C10 C9 -127.04(13)
